data_4319277
loop_
_publ_author_name
'Donald J. Darensbourg'
'Patrick Rainey'
'Jason Yarbrough'

_publ_section_title
;
 Bis-Salicylaldiminato Complexes of Zinc. Examination of the Catalyzed
 Epoxide/CO2 Copolymerization
;
_journal_name_full 'Inorganic Chemistry'
_journal_page_first 986
_journal_page_last 993
_journal_paper_doi 10.1021/ic0006403
_journal_volume 40
_journal_year 2001
_chemical_formula_sum 'C38 H40 Cl4 N2 O2 Zn'
_chemical_formula_weight 763.94
_chemical_name_systematic
;
 ?
;
_space_group_IT_number 15
_symmetry_cell_setting monoclinic
_symmetry_space_group_name_Hall '-C 2yc'
_symmetry_space_group_name_H-M 'C 1 2/c 1'
_atom_sites_solution_hydrogens geom
_atom_sites_solution_primary direct
_atom_sites_solution_secondary difmap
_audit_creation_method SHELXL-97
_cell_angle_alpha 90.00
_cell_angle_beta 110.4660(10)
_cell_angle_gamma 90.00
_cell_formula_units_Z 8
_cell_length_a 19.7086(16)
_cell_length_b 17.3307(14)
_cell_length_c 22.5847(18)
_cell_measurement_temperature 110(2)
_cell_volume 7227.2(10)
_computing_structure_refinement 'SHELXL-97 (Sheldrick, 1997)'
_computing_structure_solution 'SHELXS-97 (Sheldrick, 1990)'
_diffrn_ambient_temperature 110(2)
_diffrn_measured_fraction_theta_full 0.996
_diffrn_measured_fraction_theta_max 0.996
_diffrn_radiation_monochromator graphite
_diffrn_radiation_source 'fine-focus sealed tube'
_diffrn_radiation_type MoK\a
_diffrn_radiation_wavelength 0.71073
_diffrn_reflns_av_R_equivalents 0.0351
_diffrn_reflns_av_sigmaI/netI 0.0407
_diffrn_reflns_limit_h_max 21
_diffrn_reflns_limit_h_min -21
_diffrn_reflns_limit_k_max 17
_diffrn_reflns_limit_k_min -19
_diffrn_reflns_limit_l_max 24
_diffrn_reflns_limit_l_min -25
_diffrn_reflns_number 16077
_diffrn_reflns_theta_full 23.30
_diffrn_reflns_theta_max 23.30
_diffrn_reflns_theta_min 1.61
_exptl_absorpt_coefficient_mu 1.017
_exptl_crystal_density_diffrn 1.492
_exptl_crystal_density_method 'not measured'
_exptl_crystal_F_000 3360
_refine_diff_density_max 2.609
_refine_diff_density_min -0.378
_refine_diff_density_rms 0.128
_refine_ls_extinction_method none
_refine_ls_goodness_of_fit_ref 1.074
_refine_ls_hydrogen_treatment mixed
_refine_ls_matrix_type full
_refine_ls_number_parameters 432
_refine_ls_number_reflns 5213
_refine_ls_number_restraints 0
_refine_ls_restrained_S_all 1.074
_refine_ls_R_factor_all 0.0757
_refine_ls_R_factor_gt 0.0622
_refine_ls_shift/su_max 0.000
_refine_ls_shift/su_mean 0.000
_refine_ls_structure_factor_coef Fsqd
_refine_ls_weighting_details 'calc w=1/[\s^2^(Fo^2^)+(0.1045P)^2^+0.0000P] where P=(Fo^2^+2Fc^2^)/3'
_refine_ls_weighting_scheme calc
_refine_ls_wR_factor_gt 0.1491
_refine_ls_wR_factor_ref 0.1601
_reflns_number_gt 3959
_reflns_number_total 5213
_reflns_threshold_expression >2sigma(I)
_cod_data_source_file ic0006403_1.cif
_cod_data_source_block ddprm
_cod_depositor_comments
;
The following automatic conversions were performed:

'_symmetry_cell_setting' value 'Monoclinic' changed to 'monoclinic'
according to the built-in table from CIF Core dictionary named
'cif_core.dic' version 2.4.1 from 2010-06-29.

Automatic conversion script
Id: cif_fix_values 1646 2011-03-28 12:23:43Z adriana 
;
_cod_database_code 4319277

loop_
_symmetry_equiv_pos_as_xyz
'x, y, z'
'-x, y, -z+1/2'
'x+1/2, y+1/2, z'
'-x+1/2, y+1/2, -z+1/2'
'-x, -y, -z'
'x, -y, z-1/2'
'-x+1/2, -y+1/2, -z'
'x+1/2, -y+1/2, z-1/2'

loop_
_atom_site_label
_atom_site_type_symbol
_atom_site_fract_x
_atom_site_fract_y
_atom_site_fract_z
_atom_site_U_iso_or_equiv
_atom_site_adp_type
_atom_site_occupancy
_atom_site_symmetry_multiplicity
_atom_site_calc_flag
_atom_site_refinement_flags
_atom_site_disorder_assembly
_atom_site_disorder_group
Zn1 Zn 0.23360(2) 0.78660(3) 0.19949(2) 0.0224(2) Uani 1 1 d . . .
O1 O 0.30010(15) 0.71755(16) 0.17921(13) 0.0244(7) Uani 1 1 d . . .
O2 O 0.24308(15) 0.78084(16) 0.28822(13) 0.0236(7) Uani 1 1 d . . .
N1 N 0.27428(18) 0.88274(19) 0.17564(15) 0.0238(8) Uani 1 1 d . . .
N2 N 0.12918(17) 0.7519(2) 0.16786(15) 0.0218(8) Uani 1 1 d . . .
Cl1 Cl 0.07394(7) 0.58261(8) 0.39659(6) 0.0473(4) Uani 1 1 d . . .
Cl2 Cl 0.58450(5) 0.79828(6) 0.16681(5) 0.0264(3) Uani 1 1 d . . .
Cl3 Cl 0.29724(6) 0.77728(7) 0.42561(5) 0.0338(3) Uani 1 1 d . . .
Cl4 Cl 0.39071(6) 0.58565(6) 0.17572(6) 0.0333(3) Uani 1 1 d . . .
C1 C 0.3609(2) 0.7384(3) 0.17389(18) 0.0230(10) Uani 1 1 d . . .
C2 C 0.4126(2) 0.6823(2) 0.17239(18) 0.0234(10) Uani 1 1 d . . .
C3 C 0.4793(2) 0.6998(2) 0.17015(19) 0.0244(10) Uani 1 1 d . . .
H3 H 0.5114 0.6606 0.1700 0.029 Uiso 1 1 calc R . .
C4 C 0.4990(2) 0.7770(2) 0.16808(18) 0.0221(10) Uani 1 1 d . . .
C5 C 0.4503(2) 0.8343(2) 0.16656(18) 0.0237(10) Uani 1 1 d . . .
H5 H 0.4632 0.8855 0.1641 0.028 Uiso 1 1 calc R . .
C6 C 0.3814(2) 0.8173(2) 0.16865(17) 0.0205(9) Uani 1 1 d . . .
C7 C 0.3356(2) 0.8818(2) 0.16721(17) 0.0230(10) Uani 1 1 d . . .
H7 H 0.3523 0.9294 0.1591 0.028 Uiso 1 1 calc R . .
C8 C 0.2409(2) 0.9592(2) 0.1714(2) 0.0229(10) Uani 1 1 d . . .
C9 C 0.2025(2) 0.9914(2) 0.11225(19) 0.0271(10) Uani 1 1 d . . .
C10 C 0.1708(2) 1.0628(3) 0.1121(2) 0.0293(10) Uani 1 1 d . . .
H10 H 0.1451 1.0858 0.0736 0.035 Uiso 1 1 calc R . .
C11 C 0.1760(2) 1.1010(3) 0.1669(2) 0.0286(10) Uani 1 1 d . . .
H11 H 0.1534 1.1485 0.1651 0.034 Uiso 1 1 calc R . .
C12 C 0.2153(2) 1.0681(2) 0.2247(2) 0.0267(10) Uani 1 1 d . . .
H12 H 0.2195 1.0946 0.2616 0.032 Uiso 1 1 calc R . .
C13 C 0.2485(2) 0.9967(2) 0.22883(19) 0.0237(10) Uani 1 1 d . . .
C14 C 0.2944(2) 0.9634(3) 0.2918(2) 0.0291(11) Uani 1 1 d . . .
H14 H 0.3004 0.9082 0.2854 0.035 Uiso 1 1 calc R . .
C15 C 0.2609(2) 0.9707(3) 0.3427(2) 0.0335(11) Uani 1 1 d . . .
H15A H 0.2571 1.0242 0.3519 0.050 Uiso 1 1 calc R . .
H15B H 0.2910 0.9447 0.3802 0.050 Uiso 1 1 calc R . .
H15C H 0.2136 0.9478 0.3281 0.050 Uiso 1 1 calc R . .
C16 C 0.3703(2) 1.0003(3) 0.3136(2) 0.0325(11) Uani 1 1 d . . .
H16A H 0.3914 0.9933 0.2816 0.049 Uiso 1 1 calc R . .
H16B H 0.4005 0.9762 0.3521 0.049 Uiso 1 1 calc R . .
H16C H 0.3664 1.0545 0.3208 0.049 Uiso 1 1 calc R . .
C17 C 0.1953(2) 0.9527(3) 0.0501(2) 0.0325(11) Uani 1 1 d . . .
H17 H 0.2212 0.9034 0.0596 0.039 Uiso 1 1 calc R . .
C18 C 0.1152(2) 0.9359(3) 0.0102(2) 0.0369(12) Uani 1 1 d . . .
H18A H 0.0940 0.9046 0.0343 0.055 Uiso 1 1 calc R . .
H18B H 0.1127 0.9090 -0.0276 0.055 Uiso 1 1 calc R . .
H18C H 0.0891 0.9836 -0.0007 0.055 Uiso 1 1 calc R . .
C19 C 0.2289(3) 1.0016(3) 0.0108(2) 0.0399(12) Uani 1 1 d . . .
H19A H 0.2044 1.0503 0.0010 0.060 Uiso 1 1 calc R . .
H19B H 0.2242 0.9749 -0.0277 0.060 Uiso 1 1 calc R . .
H19C H 0.2793 1.0101 0.0345 0.060 Uiso 1 1 calc R . .
C20 C 0.2033(2) 0.7380(2) 0.31030(19) 0.0245(10) Uani 1 1 d . . .
C21 C 0.2209(2) 0.7289(2) 0.37675(19) 0.0250(10) Uani 1 1 d . . .
C22 C 0.1832(2) 0.6831(3) 0.4030(2) 0.0302(11) Uani 1 1 d . . .
H22 H 0.1977 0.6782 0.4467 0.036 Uiso 1 1 calc R . .
C23 C 0.1225(2) 0.6432(3) 0.3638(2) 0.0322(11) Uani 1 1 d . . .
C24 C 0.1013(2) 0.6510(3) 0.2999(2) 0.0315(11) Uani 1 1 d . . .
H24 H 0.0612 0.6236 0.2742 0.038 Uiso 1 1 calc R . .
C25 C 0.1388(2) 0.6998(2) 0.27165(19) 0.0230(10) Uani 1 1 d . . .
C26 C 0.1051(2) 0.7129(2) 0.2055(2) 0.0252(10) Uani 1 1 d . . .
H26 H 0.0598 0.6905 0.1867 0.030 Uiso 1 1 calc R . .
C27 C 0.0757(2) 0.7676(3) 0.10591(19) 0.0269(10) Uani 1 1 d . . .
C28 C 0.0814(2) 0.7290(3) 0.0533(2) 0.0283(11) Uani 1 1 d . . .
C29 C 0.0296(2) 0.7453(3) -0.0056(2) 0.0321(11) Uani 1 1 d . . .
H29 H 0.0325 0.7210 -0.0414 0.039 Uiso 1 1 calc R . .
C30 C -0.0253(2) 0.7962(3) -0.0117(2) 0.0347(12) Uani 1 1 d . . .
H30 H -0.0595 0.8061 -0.0514 0.042 Uiso 1 1 calc R . .
C31 C -0.0303(3) 0.8331(3) 0.0408(2) 0.0366(12) Uani 1 1 d . . .
H31 H -0.0682 0.8675 0.0359 0.044 Uiso 1 1 calc R . .
C32 C 0.0199(2) 0.8200(3) 0.1011(2) 0.0296(10) Uani 1 1 d . . .
C33 C 0.0134(2) 0.8648(3) 0.1569(2) 0.0310(11) Uani 1 1 d . . .
H33 H 0.0436 0.8388 0.1957 0.037 Uiso 1 1 calc R . .
C34 C 0.0417(3) 0.9463(3) 0.1583(3) 0.0530(15) Uani 1 1 d . . .
H34A H 0.0130 0.9731 0.1206 0.079 Uiso 1 1 calc R . .
H34B H 0.0912 0.9447 0.1604 0.079 Uiso 1 1 calc R . .
H34C H 0.0389 0.9729 0.1946 0.079 Uiso 1 1 calc R . .
C35 C -0.0629(3) 0.8677(3) 0.1573(2) 0.0430(13) Uani 1 1 d . . .
H35A H -0.0624 0.8874 0.1971 0.064 Uiso 1 1 calc R . .
H35B H -0.0832 0.8167 0.1510 0.064 Uiso 1 1 calc R . .
H35C H -0.0917 0.9009 0.1239 0.064 Uiso 1 1 calc R . .
C36 C 0.1399(2) 0.6690(3) 0.05780(19) 0.0280(10) Uani 1 1 d . . .
H36 H 0.1668 0.6591 0.1026 0.034 Uiso 1 1 calc R . .
C37 C 0.1934(3) 0.7007(3) 0.0279(2) 0.0361(12) Uani 1 1 d . . .
H37A H 0.1684 0.7098 -0.0163 0.054 Uiso 1 1 calc R . .
H37B H 0.2315 0.6639 0.0332 0.054 Uiso 1 1 calc R . .
H37C H 0.2138 0.7482 0.0482 0.054 Uiso 1 1 calc R . .
C38 C 0.1065(3) 0.5931(3) 0.0271(2) 0.0372(12) Uani 1 1 d . . .
H38A H 0.0711 0.5764 0.0446 0.056 Uiso 1 1 calc R . .
H38B H 0.1437 0.5547 0.0351 0.056 Uiso 1 1 calc R . .
H38C H 0.0838 0.6004 -0.0176 0.056 Uiso 1 1 calc R . .

loop_
_atom_site_aniso_label
_atom_site_aniso_U_11
_atom_site_aniso_U_22
_atom_site_aniso_U_33
_atom_site_aniso_U_23
_atom_site_aniso_U_13
_atom_site_aniso_U_12
Zn1 0.0229(3) 0.0225(3) 0.0224(3) 0.0001(2) 0.0088(2) -0.0002(2)
O1 0.0248(17) 0.0249(17) 0.0249(16) 0.0003(12) 0.0106(13) -0.0015(12)
O2 0.0253(16) 0.0253(17) 0.0225(16) -0.0001(12) 0.0112(13) -0.0029(13)
N1 0.027(2) 0.023(2) 0.0206(18) -0.0019(16) 0.0064(15) 0.0018(16)
N2 0.0212(18) 0.021(2) 0.0236(19) 0.0013(16) 0.0076(16) 0.0011(15)
Cl1 0.0384(7) 0.0616(9) 0.0443(7) 0.0218(7) 0.0174(6) -0.0056(6)
Cl2 0.0239(6) 0.0296(6) 0.0267(6) -0.0030(5) 0.0102(5) -0.0012(4)
Cl3 0.0356(7) 0.0425(8) 0.0211(6) -0.0036(5) 0.0072(5) -0.0044(5)
Cl4 0.0345(7) 0.0213(6) 0.0495(7) 0.0007(5) 0.0215(6) 0.0005(5)
C1 0.026(2) 0.025(3) 0.016(2) -0.0017(18) 0.0040(18) 0.0009(19)
C2 0.028(2) 0.022(2) 0.019(2) -0.0003(18) 0.0071(18) 0.0004(19)
C3 0.029(2) 0.025(3) 0.021(2) 0.0020(19) 0.0110(19) 0.0030(19)
C4 0.022(2) 0.028(3) 0.016(2) -0.0023(18) 0.0074(18) -0.0042(19)
C5 0.025(2) 0.021(2) 0.023(2) 0.0007(19) 0.0058(19) -0.0002(19)
C6 0.022(2) 0.027(2) 0.013(2) 0.0008(18) 0.0054(17) 0.0030(19)
C7 0.026(2) 0.022(2) 0.018(2) -0.0013(18) 0.0031(18) -0.0050(19)
C8 0.022(2) 0.018(2) 0.031(2) 0.0032(19) 0.0131(19) 0.0018(18)
C9 0.030(2) 0.022(2) 0.029(2) 0.003(2) 0.010(2) 0.002(2)
C10 0.031(3) 0.026(3) 0.029(2) 0.003(2) 0.009(2) 0.002(2)
C11 0.027(2) 0.023(2) 0.037(3) 0.002(2) 0.012(2) 0.0029(19)
C12 0.025(2) 0.021(2) 0.035(2) -0.004(2) 0.012(2) -0.007(2)
C13 0.020(2) 0.025(3) 0.028(2) 0.000(2) 0.0105(18) -0.0041(19)
C14 0.039(3) 0.022(3) 0.029(2) -0.004(2) 0.016(2) 0.003(2)
C15 0.038(3) 0.031(3) 0.029(3) 0.005(2) 0.009(2) 0.005(2)
C16 0.029(2) 0.030(3) 0.034(3) 0.002(2) 0.006(2) 0.001(2)
C17 0.041(3) 0.027(3) 0.027(2) 0.004(2) 0.008(2) 0.008(2)
C18 0.045(3) 0.036(3) 0.028(2) 0.001(2) 0.011(2) -0.007(2)
C19 0.045(3) 0.045(3) 0.036(3) -0.009(2) 0.022(2) -0.004(2)
C20 0.026(2) 0.023(2) 0.025(2) 0.000(2) 0.010(2) 0.008(2)
C21 0.025(2) 0.027(3) 0.021(2) 0.0003(19) 0.0062(19) -0.0008(19)
C22 0.036(3) 0.034(3) 0.025(2) 0.007(2) 0.017(2) 0.008(2)
C23 0.032(3) 0.034(3) 0.036(3) 0.013(2) 0.019(2) 0.004(2)
C24 0.023(2) 0.034(3) 0.034(3) 0.003(2) 0.007(2) 0.001(2)
C25 0.024(2) 0.020(2) 0.029(2) 0.0059(19) 0.014(2) 0.0024(18)
C26 0.024(2) 0.020(2) 0.031(3) -0.0048(19) 0.010(2) -0.0028(18)
C27 0.026(2) 0.030(3) 0.025(2) 0.002(2) 0.009(2) 0.000(2)
C28 0.031(3) 0.029(3) 0.026(2) -0.002(2) 0.012(2) 0.000(2)
C29 0.040(3) 0.033(3) 0.023(2) -0.003(2) 0.010(2) -0.001(2)
C30 0.036(3) 0.039(3) 0.021(2) 0.002(2) 0.000(2) 0.004(2)
C31 0.040(3) 0.040(3) 0.026(3) 0.001(2) 0.006(2) 0.012(2)
C32 0.031(3) 0.029(3) 0.029(2) -0.001(2) 0.011(2) -0.001(2)
C33 0.035(3) 0.032(3) 0.022(2) -0.003(2) 0.004(2) 0.008(2)
C34 0.051(3) 0.064(4) 0.057(3) -0.030(3) 0.036(3) -0.018(3)
C35 0.050(3) 0.047(3) 0.043(3) -0.014(3) 0.030(3) -0.014(3)
C36 0.032(3) 0.029(3) 0.022(2) 0.004(2) 0.008(2) 0.007(2)
C37 0.038(3) 0.039(3) 0.033(3) -0.001(2) 0.015(2) 0.006(2)
C38 0.046(3) 0.034(3) 0.032(3) -0.001(2) 0.014(2) 0.003(2)

loop_
_atom_type_symbol
_atom_type_description
_atom_type_scat_dispersion_real
_atom_type_scat_dispersion_imag
_atom_type_scat_source
C C 0.0033 0.0016 'International Tables Vol C Tables 4.2.6.8 and 6.1.1.4'
H H 0.0000 0.0000 'International Tables Vol C Tables 4.2.6.8 and 6.1.1.4'
N N 0.0061 0.0033 'International Tables Vol C Tables 4.2.6.8 and 6.1.1.4'
O O 0.0106 0.0060 'International Tables Vol C Tables 4.2.6.8 and 6.1.1.4'
Cl Cl 0.1484 0.1585 'International Tables Vol C Tables 4.2.6.8 and 6.1.1.4'
Zn Zn 0.2839 1.4301 'International Tables Vol C Tables 4.2.6.8 and 6.1.1.4'

loop_
_geom_angle_atom_site_label_1
_geom_angle_atom_site_label_2
_geom_angle_atom_site_label_3
_geom_angle
_geom_angle_site_symmetry_1
_geom_angle_site_symmetry_3
_geom_angle_publ_flag
O1 Zn1 O2 112.37(11) . . ?
O1 Zn1 N1 94.73(12) . . ?
O2 Zn1 N1 114.57(12) . . ?
O1 Zn1 N2 114.88(12) . . ?
O2 Zn1 N2 93.90(12) . . ?
N1 Zn1 N2 127.36(14) . . ?
C1 O1 Zn1 124.9(3) . . ?
C20 O2 Zn1 124.8(3) . . ?
C7 N1 C8 115.1(3) . . ?
C7 N1 Zn1 120.9(3) . . ?
C8 N1 Zn1 123.8(3) . . ?
C26 N2 C27 114.8(3) . . ?
C26 N2 Zn1 118.9(3) . . ?
C27 N2 Zn1 126.2(3) . . ?
O1 C1 C2 120.5(4) . . ?
O1 C1 C6 124.5(4) . . ?
C2 C1 C6 115.0(4) . . ?
C3 C2 C1 123.9(4) . . ?
C3 C2 Cl4 118.1(3) . . ?
C1 C2 Cl4 117.9(3) . . ?
C2 C3 C4 119.7(4) . . ?
C5 C4 C3 119.6(4) . . ?
C5 C4 Cl2 121.3(3) . . ?
C3 C4 Cl2 119.1(3) . . ?
C4 C5 C6 121.5(4) . . ?
C5 C6 C7 116.5(4) . . ?
C5 C6 C1 120.2(4) . . ?
C7 C6 C1 123.3(4) . . ?
N1 C7 C6 128.7(4) . . ?
C9 C8 C13 122.8(4) . . ?
C9 C8 N1 120.2(4) . . ?
C13 C8 N1 117.0(4) . . ?
C10 C9 C8 116.8(4) . . ?
C10 C9 C17 119.8(4) . . ?
C8 C9 C17 123.5(4) . . ?
C11 C10 C9 122.4(4) . . ?
C10 C11 C12 119.4(4) . . ?
C11 C12 C13 121.7(4) . . ?
C12 C13 C8 116.9(4) . . ?
C12 C13 C14 121.3(4) . . ?
C8 C13 C14 121.8(4) . . ?
C13 C14 C15 113.9(4) . . ?
C13 C14 C16 109.8(4) . . ?
C15 C14 C16 110.7(4) . . ?
C9 C17 C19 111.8(4) . . ?
C9 C17 C18 111.6(4) . . ?
C19 C17 C18 109.0(4) . . ?
O2 C20 C21 120.7(4) . . ?
O2 C20 C25 123.9(4) . . ?
C21 C20 C25 115.4(4) . . ?
C22 C21 C20 123.8(4) . . ?
C22 C21 Cl3 119.3(3) . . ?
C20 C21 Cl3 116.9(3) . . ?
C21 C22 C23 119.4(4) . . ?
C24 C23 C22 120.0(4) . . ?
C24 C23 Cl1 119.8(4) . . ?
C22 C23 Cl1 120.2(3) . . ?
C23 C24 C25 121.5(4) . . ?
C24 C25 C26 116.2(4) . . ?
C24 C25 C20 119.8(4) . . ?
C26 C25 C20 123.8(4) . . ?
N2 C26 C25 128.7(4) . . ?
C32 C27 C28 122.5(4) . . ?
C32 C27 N2 118.8(4) . . ?
C28 C27 N2 118.7(4) . . ?
C29 C28 C27 117.6(4) . . ?
C29 C28 C36 119.0(4) . . ?
C27 C28 C36 123.4(4) . . ?
C30 C29 C28 121.1(4) . . ?
C29 C30 C31 120.4(4) . . ?
C30 C31 C32 121.6(4) . . ?
C31 C32 C27 116.8(4) . . ?
C31 C32 C33 119.2(4) . . ?
C27 C32 C33 123.9(4) . . ?
C35 C33 C34 109.2(4) . . ?
C35 C33 C32 113.2(4) . . ?
C34 C33 C32 110.7(4) . . ?
C38 C36 C28 111.2(4) . . ?
C38 C36 C37 111.2(4) . . ?
C28 C36 C37 110.2(4) . . ?

loop_
_geom_bond_atom_site_label_1
_geom_bond_atom_site_label_2
_geom_bond_distance
_geom_bond_site_symmetry_2
_geom_bond_publ_flag
Zn1 O1 1.944(3) . ?
Zn1 O2 1.949(3) . ?
Zn1 N1 2.003(3) . ?
Zn1 N2 2.020(3) . ?
O1 C1 1.296(5) . ?
O2 C20 1.299(5) . ?
N1 C7 1.287(5) . ?
N1 C8 1.468(5) . ?
N2 C26 1.298(5) . ?
N2 C27 1.453(5) . ?
Cl1 C23 1.750(4) . ?
Cl2 C4 1.736(4) . ?
Cl3 C21 1.739(4) . ?
Cl4 C2 1.738(4) . ?
C1 C2 1.417(6) . ?
C1 C6 1.443(6) . ?
C2 C3 1.367(6) . ?
C3 C4 1.398(6) . ?
C4 C5 1.373(6) . ?
C5 C6 1.406(5) . ?
C6 C7 1.430(6) . ?
C8 C9 1.399(6) . ?
C8 C13 1.412(6) . ?
C9 C10 1.387(6) . ?
C9 C17 1.516(6) . ?
C10 C11 1.374(6) . ?
C11 C12 1.387(6) . ?
C12 C13 1.387(6) . ?
C13 C14 1.508(6) . ?
C14 C15 1.517(6) . ?
C14 C16 1.541(6) . ?
C17 C19 1.536(6) . ?
C17 C18 1.547(6) . ?
C20 C21 1.426(6) . ?
C20 C25 1.428(6) . ?
C21 C22 1.358(6) . ?
C22 C23 1.396(6) . ?
C23 C24 1.363(6) . ?
C24 C25 1.413(6) . ?
C25 C26 1.425(6) . ?
C27 C32 1.400(6) . ?
C27 C28 1.402(6) . ?
C28 C29 1.394(6) . ?
C28 C36 1.530(6) . ?
C29 C30 1.366(6) . ?
C30 C31 1.381(6) . ?
C31 C32 1.394(6) . ?
C32 C33 1.523(6) . ?
C33 C35 1.507(6) . ?
C33 C34 1.516(7) . ?
C36 C38 1.525(6) . ?
C36 C37 1.538(6) . ?
